data_7030734
loop_
_publ_author_name
'Welch, Gregory C.'
'Prieto, Roberto'
'Dureen, Meghan A.'
'Lough, Alan J.'
'Labeodan, Oijsamola A.'
'H\"oltrichter-R\"ossmann, Thorsten'
'Stephan, Douglas W.'

_publ_section_title
;
 Reactions of phosphines with electron deficient boranes
;
_journal_coden_ASTM DTARAF
_journal_issue 9
_journal_name_full 'Dalton Transactions'
_journal_page_first 1559
_journal_page_last 1570
_journal_paper_doi 10.1039/b814486a
_journal_year 2009
_chemical_formula_sum 'C37 H40 B Cl2 F10 P'
_chemical_formula_weight 787.37
_space_group_IT_number 2
_symmetry_cell_setting triclinic
_symmetry_space_group_name_Hall '-P 1'
_symmetry_space_group_name_H-M 'P -1'
_atom_sites_solution_hydrogens geom
_atom_sites_solution_primary direct
_atom_sites_solution_secondary difmap
_audit_creation_method SHELXL-97
_cell_angle_alpha 73.387(3)
_cell_angle_beta 77.620(3)
_cell_angle_gamma 82.653(3)
_cell_formula_units_Z 2
_cell_length_a 11.635(3)
_cell_length_b 12.659(3)
_cell_length_c 13.371(3)
_cell_measurement_reflns_used 4767
_cell_measurement_temperature 296(2)
_cell_measurement_theta_max 25.00
_cell_measurement_theta_min 2.37
_cell_volume 1838.6(8)
_computing_cell_refinement 'Bruker SMART'
_computing_data_collection 'Bruker SMART'
_computing_data_reduction 'Bruker SAINT'
_computing_molecular_graphics 'Bruker SHELXTL'
_computing_publication_material 'Bruker SHELXTL'
_computing_structure_refinement 'SHELXL-97 (Sheldrick, 1997)'
_computing_structure_solution 'SHELXS-97 (Sheldrick, 1990)'
_diffrn_ambient_temperature 296(2)
_diffrn_measured_fraction_theta_full 0.997
_diffrn_measured_fraction_theta_max 0.997
_diffrn_radiation_monochromator graphite
_diffrn_radiation_source 'fine-focus sealed tube'
_diffrn_radiation_type MoK\a
_diffrn_radiation_wavelength 0.71073
_diffrn_reflns_av_R_equivalents 0.0262
_diffrn_reflns_av_sigmaI/netI 0.0313
_diffrn_reflns_limit_h_max 13
_diffrn_reflns_limit_h_min -13
_diffrn_reflns_limit_k_max 15
_diffrn_reflns_limit_k_min -15
_diffrn_reflns_limit_l_max 15
_diffrn_reflns_limit_l_min -15
_diffrn_reflns_number 17839
_diffrn_reflns_theta_full 25.00
_diffrn_reflns_theta_max 25.00
_diffrn_reflns_theta_min 1.80
_exptl_absorpt_coefficient_mu 0.298
_exptl_absorpt_correction_T_max 0.942
_exptl_absorpt_correction_T_min 0.886
_exptl_absorpt_correction_type multi-scan
_exptl_crystal_colour Colorless
_exptl_crystal_density_diffrn 1.422
_exptl_crystal_density_method 'not measured'
_exptl_crystal_description Block
_exptl_crystal_F_000 812
_exptl_crystal_size_max 0.56
_exptl_crystal_size_mid 0.34
_exptl_crystal_size_min 0.20
_refine_diff_density_max 0.978
_refine_diff_density_min -0.478
_refine_diff_density_rms 0.067
_refine_ls_extinction_method none
_refine_ls_goodness_of_fit_ref 1.046
_refine_ls_hydrogen_treatment constr
_refine_ls_matrix_type full
_refine_ls_number_parameters 464
_refine_ls_number_reflns 6441
_refine_ls_number_restraints 0
_refine_ls_restrained_S_all 1.046
_refine_ls_R_factor_all 0.0899
_refine_ls_R_factor_gt 0.0687
_refine_ls_shift/su_max 0.001
_refine_ls_shift/su_mean 0.000
_refine_ls_structure_factor_coef Fsqd
_refine_ls_weighting_details 'calc w=1/[\s^2^(Fo^2^)+(0.1244P)^2^+1.2066P] where P=(Fo^2^+2Fc^2^)/3'
_refine_ls_weighting_scheme calc
_refine_ls_wR_factor_gt 0.1954
_refine_ls_wR_factor_ref 0.2180
_reflns_number_gt 4731
_reflns_number_total 6441
_reflns_threshold_expression >2sigma(I)
_cod_duplicate_entry 7000576
_cod_data_source_file b814486a.txt
_cod_data_source_block Cy3P-C6F4-BF(C6F5)Ph-CH2Cl2
_cod_original_cell_volume 1838.7(7)
_cod_original_sg_symbol_H-M P-1
_cod_database_code 7030734

loop_
_symmetry_equiv_pos_as_xyz
'x, y, z'
'-x, -y, -z'

loop_
_atom_site_label
_atom_site_type_symbol
_atom_site_fract_x
_atom_site_fract_y
_atom_site_fract_z
_atom_site_U_iso_or_equiv
_atom_site_adp_type
_atom_site_occupancy
_atom_site_symmetry_multiplicity
_atom_site_calc_flag
_atom_site_refinement_flags
P1 P 0.71478(7) 0.79286(7) 0.27088(6) 0.0392(2) Uani 1 1 d .
B1 B 0.6131(4) 0.8389(3) 0.7429(3) 0.0492(10) Uani 1 1 d .
F1 F 0.5564(2) 0.94395(16) 0.75217(16) 0.0594(6) Uani 1 1 d .
F2 F 0.4371(2) 0.7505(2) 0.65620(18) 0.0738(7) Uani 1 1 d .
F3 F 0.2766(3) 0.6104(3) 0.7647(3) 0.0983(10) Uani 1 1 d .
F4 F 0.2564(3) 0.5259(3) 0.9767(3) 0.1114(11) Uani 1 1 d .
F5 F 0.3993(3) 0.5916(3) 1.0815(2) 0.1042(10) Uani 1 1 d .
F6 F 0.5589(3) 0.7356(3) 0.97575(19) 0.0853(8) Uani 1 1 d .
F7 F 0.6083(2) 1.02789(16) 0.54084(16) 0.0659(6) Uani 1 1 d .
F8 F 0.6569(2) 1.01088(16) 0.34866(16) 0.0633(6) Uani 1 1 d .
F9 F 0.75850(19) 0.62736(15) 0.47466(15) 0.0536(5) Uani 1 1 d .
F10 F 0.7038(2) 0.64471(16) 0.66783(15) 0.0580(6) Uani 1 1 d .
C1 C 0.7376(4) 0.8206(3) 0.7835(3) 0.0536(9) Uani 1 1 d .
C2 C 0.7900(4) 0.7184(4) 0.8320(3) 0.0709(12) Uani 1 1 d .
H2A H 0.7489 0.6553 0.8491 0.085 Uiso 1 1 calc R
C3 C 0.9019(5) 0.7093(6) 0.8551(4) 0.0936(17) Uani 1 1 d .
H3A H 0.9346 0.6401 0.8871 0.112 Uiso 1 1 calc R
C4 C 0.9643(6) 0.7987(7) 0.8320(6) 0.111(2) Uani 1 1 d .
H4A H 1.0399 0.7915 0.8468 0.134 Uiso 1 1 calc R
C5 C 0.9145(5) 0.9003(7) 0.7864(6) 0.110(2) Uani 1 1 d .
H5A H 0.9563 0.9625 0.7722 0.132 Uiso 1 1 calc R
C6 C 0.8028(4) 0.9128(4) 0.7608(4) 0.0742(12) Uani 1 1 d .
H6A H 0.7715 0.9825 0.7286 0.089 Uiso 1 1 calc R
C7 C 0.5135(3) 0.7472(3) 0.8087(3) 0.0533(9) Uani 1 1 d .
C8 C 0.4348(4) 0.7133(3) 0.7617(3) 0.0571(9) Uani 1 1 d .
C9 C 0.3491(4) 0.6405(4) 0.8167(4) 0.0670(11) Uani 1 1 d .
C10 C 0.3391(4) 0.5984(4) 0.9237(4) 0.0751(13) Uani 1 1 d .
C11 C 0.4106(4) 0.6308(4) 0.9751(3) 0.0690(12) Uani 1 1 d .
C12 C 0.4953(4) 0.7040(3) 0.9185(3) 0.0602(10) Uani 1 1 d .
C13 C 0.6496(3) 0.8361(3) 0.6168(3) 0.0448(8) Uani 1 1 d .
C14 C 0.6433(3) 0.9252(3) 0.5291(3) 0.0459(8) Uani 1 1 d .
C15 C 0.6690(3) 0.9174(3) 0.4253(3) 0.0442(8) Uani 1 1 d .
C16 C 0.7053(3) 0.8171(3) 0.4000(2) 0.0414(7) Uani 1 1 d .
C17 C 0.7189(3) 0.7278(3) 0.4881(3) 0.0423(7) Uani 1 1 d .
C18 C 0.6917(3) 0.7386(3) 0.5900(3) 0.0436(8) Uani 1 1 d .
C19 C 0.8481(3) 0.7037(3) 0.2470(3) 0.0460(8) Uani 1 1 d .
H19A H 0.8335 0.6326 0.2997 0.055 Uiso 1 1 calc R
C20 C 0.9598(3) 0.7412(4) 0.2679(4) 0.0606(10) Uani 1 1 d .
H20A H 0.9841 0.8080 0.2138 0.073 Uiso 1 1 calc R
H20B H 0.9434 0.7570 0.3366 0.073 Uiso 1 1 calc R
C21 C 1.0575(4) 0.6496(4) 0.2656(4) 0.0754(12) Uani 1 1 d .
H21A H 1.1292 0.6746 0.2744 0.090 Uiso 1 1 calc R
H21B H 1.0357 0.5861 0.3248 0.090 Uiso 1 1 calc R
C22 C 1.0814(4) 0.6150(4) 0.1635(4) 0.0823(14) Uani 1 1 d .
H22A H 1.1383 0.5516 0.1691 0.099 Uiso 1 1 calc R
H22B H 1.1153 0.6748 0.1054 0.099 Uiso 1 1 calc R
C23 C 0.9696(4) 0.5856(4) 0.1390(3) 0.0708(12) Uani 1 1 d .
H23A H 0.9422 0.5190 0.1916 0.085 Uiso 1 1 calc R
H23B H 0.9874 0.5705 0.0700 0.085 Uiso 1 1 calc R
C24 C 0.8717(4) 0.6784(3) 0.1391(3) 0.0586(10) Uani 1 1 d .
H24A H 0.8956 0.7438 0.0830 0.070 Uiso 1 1 calc R
H24B H 0.8006 0.6557 0.1268 0.070 Uiso 1 1 calc R
C25 C 0.5867(3) 0.7192(3) 0.2774(3) 0.0423(7) Uani 1 1 d .
H25A H 0.5874 0.7164 0.2048 0.051 Uiso 1 1 calc R
C26 C 0.4717(3) 0.7858(3) 0.3109(4) 0.0571(9) Uani 1 1 d .
H26A H 0.4655 0.7893 0.3834 0.069 Uiso 1 1 calc R
H26B H 0.4723 0.8607 0.2651 0.069 Uiso 1 1 calc R
C27 C 0.3664(4) 0.7302(3) 0.3024(4) 0.0721(12) Uani 1 1 d .
H27A H 0.2939 0.7704 0.3266 0.087 Uiso 1 1 calc R
H27B H 0.3693 0.7331 0.2286 0.087 Uiso 1 1 calc R
C28 C 0.3656(4) 0.6100(3) 0.3686(4) 0.0739(12) Uani 1 1 d .
H28A H 0.3551 0.6072 0.4433 0.089 Uiso 1 1 calc R
H28B H 0.3000 0.5763 0.3588 0.089 Uiso 1 1 calc R
C29 C 0.4795(4) 0.5465(3) 0.3363(4) 0.0638(11) Uani 1 1 d .
H29A H 0.4866 0.5440 0.2633 0.077 Uiso 1 1 calc R
H29B H 0.4786 0.4711 0.3810 0.077 Uiso 1 1 calc R
C30 C 0.5856(3) 0.5997(3) 0.3462(3) 0.0536(9) Uani 1 1 d .
H30A H 0.6578 0.5583 0.3235 0.064 Uiso 1 1 calc R
H30B H 0.5814 0.5982 0.4198 0.064 Uiso 1 1 calc R
C31 C 0.7070(3) 0.9231(3) 0.1683(3) 0.0431(7) Uani 1 1 d .
H31A H 0.6431 0.9700 0.1982 0.052 Uiso 1 1 calc R
C32 C 0.6738(3) 0.9113(3) 0.0664(3) 0.0501(8) Uani 1 1 d .
H32A H 0.7364 0.8683 0.0316 0.060 Uiso 1 1 calc R
H32B H 0.6022 0.8727 0.0846 0.060 Uiso 1 1 calc R
C33 C 0.6550(4) 1.0252(3) -0.0087(3) 0.0594(10) Uani 1 1 d .
H33A H 0.6380 1.0169 -0.0739 0.071 Uiso 1 1 calc R
H33B H 0.5874 1.0651 0.0239 0.071 Uiso 1 1 calc R
C34 C 0.7627(4) 1.0918(4) -0.0351(3) 0.0701(12) Uani 1 1 d .
H34A H 0.8278 1.0572 -0.0761 0.084 Uiso 1 1 calc R
H34B H 0.7451 1.1657 -0.0781 0.084 Uiso 1 1 calc R
C35 C 0.7987(4) 1.0992(3) 0.0654(3) 0.0676(11) Uani 1 1 d .
H35A H 0.8705 1.1375 0.0463 0.081 Uiso 1 1 calc R
H35B H 0.7375 1.1420 0.1017 0.081 Uiso 1 1 calc R
C36 C 0.8188(3) 0.9865(3) 0.1399(3) 0.0523(9) Uani 1 1 d .
H36A H 0.8385 0.9947 0.2041 0.063 Uiso 1 1 calc R
H36B H 0.8843 0.9454 0.1062 0.063 Uiso 1 1 calc R
C100 C 1.0486(18) 0.7652(15) 0.5758(11) 0.309(11) Uani 1 1 d .
H10A H 1.0234 0.7523 0.6541 0.371 Uiso 0.50 1 d P
H10B H 0.9789 0.8098 0.5501 0.371 Uiso 0.50 1 d P
H10C H 1.1122 0.7691 0.6075 0.371 Uiso 0.50 1 d P
H10D H 0.9755 0.7730 0.6309 0.371 Uiso 0.50 1 d P
Cl1 Cl 1.0503(4) 0.6487(3) 0.5524(3) 0.2272(16) Uani 1 1 d .
Cl2 Cl 1.1492(8) 0.8446(9) 0.5420(9) 0.312(6) Uani 0.50 1 d P
Cl2A Cl 1.0419(8) 0.8691(7) 0.4749(7) 0.210(3) Uiso 0.50 1 d P

loop_
_atom_site_aniso_label
_atom_site_aniso_U_11
_atom_site_aniso_U_22
_atom_site_aniso_U_33
_atom_site_aniso_U_23
_atom_site_aniso_U_13
_atom_site_aniso_U_12
P1 0.0430(5) 0.0402(5) 0.0358(4) -0.0122(3) -0.0067(3) -0.0050(3)
B1 0.070(3) 0.040(2) 0.040(2) -0.0139(16) -0.0108(19) -0.0030(18)
F1 0.0787(15) 0.0468(11) 0.0536(12) -0.0208(10) -0.0089(11) 0.0035(10)
F2 0.0766(16) 0.0955(18) 0.0554(14) -0.0213(13) -0.0132(12) -0.0238(14)
F3 0.0844(19) 0.120(2) 0.107(2) -0.0563(19) 0.0029(16) -0.0429(17)
F4 0.117(2) 0.097(2) 0.104(2) -0.0241(18) 0.0360(19) -0.0472(19)
F5 0.126(3) 0.113(2) 0.0522(16) -0.0059(15) 0.0123(15) -0.0163(19)
F6 0.101(2) 0.112(2) 0.0494(14) -0.0303(14) -0.0112(13) -0.0176(16)
F7 0.1101(19) 0.0386(11) 0.0489(12) -0.0169(9) -0.0133(12) 0.0046(11)
F8 0.1043(18) 0.0396(11) 0.0433(11) -0.0082(9) -0.0164(11) 0.0018(11)
F9 0.0749(14) 0.0409(11) 0.0464(11) -0.0163(9) -0.0136(10) 0.0056(9)
F10 0.0897(16) 0.0416(11) 0.0414(11) -0.0088(9) -0.0162(10) 0.0020(10)
C1 0.068(2) 0.055(2) 0.0433(19) -0.0227(17) -0.0097(17) -0.0042(18)
C2 0.083(3) 0.085(3) 0.054(2) -0.031(2) -0.025(2) 0.010(2)
C3 0.098(4) 0.122(5) 0.084(4) -0.058(3) -0.041(3) 0.022(4)
C4 0.082(4) 0.167(7) 0.122(5) -0.090(5) -0.045(4) 0.020(4)
C5 0.081(4) 0.148(6) 0.134(5) -0.085(5) -0.010(4) -0.035(4)
C6 0.077(3) 0.076(3) 0.079(3) -0.032(2) -0.015(2) -0.014(2)
C7 0.065(2) 0.048(2) 0.047(2) -0.0189(16) -0.0010(17) -0.0030(17)
C8 0.067(2) 0.057(2) 0.048(2) -0.0206(17) 0.0005(18) -0.0077(19)
C9 0.065(3) 0.066(3) 0.074(3) -0.032(2) 0.002(2) -0.014(2)
C10 0.083(3) 0.062(3) 0.072(3) -0.023(2) 0.020(2) -0.020(2)
C11 0.083(3) 0.064(3) 0.047(2) -0.0111(19) 0.010(2) -0.003(2)
C12 0.074(3) 0.062(2) 0.045(2) -0.0210(18) -0.0052(19) -0.002(2)
C13 0.053(2) 0.0430(18) 0.0406(18) -0.0142(15) -0.0088(15) -0.0061(15)
C14 0.061(2) 0.0351(17) 0.0450(19) -0.0165(14) -0.0100(16) -0.0026(15)
C15 0.056(2) 0.0345(16) 0.0419(18) -0.0070(14) -0.0118(15) -0.0044(14)
C16 0.0456(18) 0.0430(18) 0.0380(17) -0.0132(14) -0.0074(14) -0.0063(14)
C17 0.0492(19) 0.0356(16) 0.0445(18) -0.0139(14) -0.0106(15) -0.0017(14)
C18 0.053(2) 0.0405(18) 0.0375(17) -0.0069(14) -0.0125(15) -0.0057(14)
C19 0.0445(19) 0.0486(19) 0.0439(18) -0.0137(15) -0.0050(15) -0.0018(15)
C20 0.045(2) 0.069(3) 0.071(3) -0.024(2) -0.0115(18) -0.0031(18)
C21 0.050(2) 0.081(3) 0.094(3) -0.022(3) -0.016(2) 0.003(2)
C22 0.069(3) 0.073(3) 0.087(3) -0.016(3) 0.005(2) 0.014(2)
C23 0.082(3) 0.069(3) 0.056(2) -0.024(2) -0.001(2) 0.014(2)
C24 0.068(2) 0.061(2) 0.047(2) -0.0212(18) -0.0059(18) 0.0009(19)
C25 0.0456(18) 0.0403(17) 0.0427(18) -0.0107(14) -0.0093(14) -0.0080(14)
C26 0.048(2) 0.0433(19) 0.079(3) -0.0166(18) -0.0084(18) -0.0039(16)
C27 0.048(2) 0.058(2) 0.108(4) -0.013(2) -0.021(2) -0.0051(18)
C28 0.057(2) 0.059(2) 0.100(4) -0.006(2) -0.016(2) -0.017(2)
C29 0.068(3) 0.043(2) 0.080(3) -0.0031(19) -0.023(2) -0.0137(18)
C30 0.055(2) 0.0407(19) 0.064(2) -0.0094(17) -0.0139(18) -0.0067(16)
C31 0.0502(19) 0.0411(17) 0.0397(17) -0.0101(14) -0.0105(15) -0.0074(14)
C32 0.060(2) 0.050(2) 0.0423(19) -0.0107(15) -0.0129(16) -0.0091(16)
C33 0.072(3) 0.061(2) 0.047(2) -0.0070(17) -0.0214(19) -0.0106(19)
C34 0.085(3) 0.063(3) 0.054(2) 0.0054(19) -0.018(2) -0.019(2)
C35 0.081(3) 0.057(2) 0.064(3) 0.0020(19) -0.024(2) -0.028(2)
C36 0.057(2) 0.052(2) 0.047(2) -0.0051(16) -0.0128(16) -0.0147(17)
C100 0.47(3) 0.33(2) 0.156(11) -0.132(13) 0.075(13) -0.23(2)
Cl1 0.317(5) 0.206(3) 0.155(2) -0.032(2) -0.027(3) -0.075(3)
Cl2 0.224(8) 0.320(10) 0.386(13) -0.173(9) 0.150(9) -0.167(8)

loop_
_atom_type_symbol
_atom_type_description
_atom_type_scat_dispersion_real
_atom_type_scat_dispersion_imag
_atom_type_scat_source
C C 0.0033 0.0016 'International Tables Vol C Tables 4.2.6.8 and 6.1.1.4'
H H 0.0000 0.0000 'International Tables Vol C Tables 4.2.6.8 and 6.1.1.4'
B B 0.0013 0.0007 'International Tables Vol C Tables 4.2.6.8 and 6.1.1.4'
F F 0.0171 0.0103 'International Tables Vol C Tables 4.2.6.8 and 6.1.1.4'
P P 0.1023 0.0942 'International Tables Vol C Tables 4.2.6.8 and 6.1.1.4'
Cl Cl 0.1484 0.1585 'International Tables Vol C Tables 4.2.6.8 and 6.1.1.4'

loop_
_geom_angle_atom_site_label_1
_geom_angle_atom_site_label_2
_geom_angle_atom_site_label_3
_geom_angle
C16 P1 C19 107.47(16)
C16 P1 C31 110.94(15)
C19 P1 C31 114.52(16)
C16 P1 C25 107.92(15)
C19 P1 C25 108.68(16)
C31 P1 C25 107.11(15)
F1 B1 C1 109.4(3)
F1 B1 C13 111.1(3)
C1 B1 C13 104.6(3)
F1 B1 C7 105.3(3)
C1 B1 C7 116.6(3)
C13 B1 C7 109.9(3)
C2 C1 C6 116.9(4)
C2 C1 B1 125.2(4)
C6 C1 B1 117.7(4)
C3 C2 C1 121.3(5)
C3 C2 H2A 119.3
C1 C2 H2A 119.3
C4 C3 C2 121.3(6)
C4 C3 H3A 119.4
C2 C3 H3A 119.4
C3 C4 C5 118.8(6)
C3 C4 H4A 120.6
C5 C4 H4A 120.6
C4 C5 C6 121.6(6)
C4 C5 H5A 119.2
C6 C5 H5A 119.2
C5 C6 C1 120.1(5)
C5 C6 H6A 120.0
C1 C6 H6A 120.0
C8 C7 C12 113.3(4)
C8 C7 B1 123.9(3)
C12 C7 B1 122.6(3)
F2 C8 C9 114.9(4)
F2 C8 C7 121.1(3)
C9 C8 C7 124.1(4)
F3 C9 C10 120.0(4)
F3 C9 C8 120.5(4)
C10 C9 C8 119.5(4)
C11 C10 F4 121.3(4)
C11 C10 C9 119.5(4)
F4 C10 C9 119.2(5)
F5 C11 C10 119.9(4)
F5 C11 C12 120.1(4)
C10 C11 C12 120.0(4)
F6 C12 C11 116.2(4)
F6 C12 C7 120.1(4)
C11 C12 C7 123.7(4)
C14 C13 C18 112.9(3)
C14 C13 B1 126.3(3)
C18 C13 B1 120.8(3)
F7 C14 C13 120.6(3)
F7 C14 C15 115.4(3)
C13 C14 C15 124.0(3)
F8 C15 C14 117.1(3)
F8 C15 C16 120.6(3)
C14 C15 C16 122.3(3)
C15 C16 C17 113.9(3)
C15 C16 P1 125.6(3)
C17 C16 P1 119.8(2)
F9 C17 C18 117.8(3)
F9 C17 C16 120.2(3)
C18 C17 C16 122.0(3)
F10 C18 C17 115.8(3)
F10 C18 C13 119.5(3)
C17 C18 C13 124.7(3)
C24 C19 C20 110.9(3)
C24 C19 P1 114.2(3)
C20 C19 P1 114.5(2)
C24 C19 H19A 105.4
C20 C19 H19A 105.4
P1 C19 H19A 105.4
C21 C20 C19 108.8(3)
C21 C20 H20A 109.9
C19 C20 H20A 109.9
C21 C20 H20B 109.9
C19 C20 H20B 109.9
H20A C20 H20B 108.3
C22 C21 C20 112.7(4)
C22 C21 H21A 109.1
C20 C21 H21A 109.1
C22 C21 H21B 109.1
C20 C21 H21B 109.1
H21A C21 H21B 107.8
C21 C22 C23 111.8(4)
C21 C22 H22A 109.2
C23 C22 H22A 109.2
C21 C22 H22B 109.2
C23 C22 H22B 109.2
H22A C22 H22B 107.9
C22 C23 C24 112.1(4)
C22 C23 H23A 109.2
C24 C23 H23A 109.2
C22 C23 H23B 109.2
C24 C23 H23B 109.2
H23A C23 H23B 107.9
C19 C24 C23 108.4(3)
C19 C24 H24A 110.0
C23 C24 H24A 110.0
C19 C24 H24B 110.0
C23 C24 H24B 110.0
H24A C24 H24B 108.4
C30 C25 C26 110.6(3)
C30 C25 P1 115.9(2)
C26 C25 P1 110.3(2)
C30 C25 H25A 106.5
C26 C25 H25A 106.5
P1 C25 H25A 106.5
C27 C26 C25 109.4(3)
C27 C26 H26A 109.8
C25 C26 H26A 109.8
C27 C26 H26B 109.8
C25 C26 H26B 109.8
H26A C26 H26B 108.2
C28 C27 C26 111.6(3)
C28 C27 H27A 109.3
C26 C27 H27A 109.3
C28 C27 H27B 109.3
C26 C27 H27B 109.3
H27A C27 H27B 108.0
C29 C28 C27 110.6(4)
C29 C28 H28A 109.5
C27 C28 H28A 109.5
C29 C28 H28B 109.5
C27 C28 H28B 109.5
H28A C28 H28B 108.1
C28 C29 C30 111.2(3)
C28 C29 H29A 109.4
C30 C29 H29A 109.4
C28 C29 H29B 109.4
C30 C29 H29B 109.4
H29A C29 H29B 108.0
C29 C30 C25 109.8(3)
C29 C30 H30A 109.7
C25 C30 H30A 109.7
C29 C30 H30B 109.7
C25 C30 H30B 109.7
H30A C30 H30B 108.2
C36 C31 C32 110.1(3)
C36 C31 P1 113.6(2)
C32 C31 P1 113.7(2)
C36 C31 H31A 106.3
C32 C31 H31A 106.3
P1 C31 H31A 106.3
C33 C32 C31 109.8(3)
C33 C32 H32A 109.7
C31 C32 H32A 109.7
C33 C32 H32B 109.7
C31 C32 H32B 109.7
H32A C32 H32B 108.2
C34 C33 C32 111.8(3)
C34 C33 H33A 109.2
C32 C33 H33A 109.2
C34 C33 H33B 109.2
C32 C33 H33B 109.2
H33A C33 H33B 107.9
C35 C34 C33 111.1(3)
C35 C34 H34A 109.4
C33 C34 H34A 109.4
C35 C34 H34B 109.4
C33 C34 H34B 109.4
H34A C34 H34B 108.0
C36 C35 C34 112.1(3)
C36 C35 H35A 109.2
C34 C35 H35A 109.2
C36 C35 H35B 109.2
C34 C35 H35B 109.2
H35A C35 H35B 107.9
C35 C36 C31 109.9(3)
C35 C36 H36A 109.7
C31 C36 H36A 109.7
C35 C36 H36B 109.7
C31 C36 H36B 109.7
H36A C36 H36B 108.2
Cl2 C100 Cl1 128.0(13)
Cl2 C100 Cl2A 62.7(8)
Cl1 C100 Cl2A 114.4(8)
Cl2 C100 H10A 106.1(12)
Cl1 C100 H10A 106.2(13)
Cl2A C100 H10A 135.1(17)
Cl2 C100 H10B 106.0(15)
Cl1 C100 H10B 106.3(11)
Cl2A C100 H10B 50.0(9)
H10A C100 H10B 101.3(16)
Cl2 C100 H10C 47.9(9)
Cl1 C100 H10C 112.0(19)
Cl2A C100 H10C 110.2(12)
H10A C100 H10C 69.0(10)
H10B C100 H10C 141.7(17)
Cl2 C100 H10D 123.1(11)
Cl1 C100 H10D 107.8(11)
Cl2A C100 H10D 106.8(19)
H10A C100 H10D 39.7(5)
H10B C100 H10D 62.5(13)
H10C C100 H10D 104.9(11)
C100 Cl2 Cl2A 60.2(8)
C100 Cl2 H10C 37.3(8)
Cl2A Cl2 H10C 97.2(6)
C100 Cl2A Cl2 57.2(7)
C100 Cl2A H10B 38.3(8)
Cl2 Cl2A H10B 90.7(6)

loop_
_geom_bond_atom_site_label_1
_geom_bond_atom_site_label_2
_geom_bond_distance
P1 C16 1.817(3)
P1 C19 1.824(3)
P1 C31 1.825(3)
P1 C25 1.831(3)
B1 F1 1.433(4)
B1 C1 1.620(6)
B1 C13 1.658(5)
B1 C7 1.670(6)
F2 C8 1.349(4)
F3 C9 1.351(5)
F4 C10 1.354(5)
F5 C11 1.349(5)
F6 C12 1.337(5)
F7 C14 1.355(4)
F8 C15 1.341(4)
F9 C17 1.344(4)
F10 C18 1.352(4)
C1 C2 1.398(6)
C1 C6 1.398(6)
C2 C3 1.384(7)
C2 H2A 0.9300
C3 C4 1.349(9)
C3 H3A 0.9300
C4 C5 1.368(9)
C4 H4A 0.9300
C5 C6 1.392(8)
C5 H5A 0.9300
C6 H6A 0.9300
C7 C8 1.385(5)
C7 C12 1.392(5)
C8 C9 1.384(6)
C9 C10 1.361(7)
C10 C11 1.352(7)
C11 C12 1.384(6)
C13 C14 1.383(5)
C13 C18 1.383(5)
C14 C15 1.384(5)
C15 C16 1.397(4)
C16 C17 1.401(5)
C17 C18 1.374(5)
C19 C24 1.527(5)
C19 C20 1.543(5)
C19 H19A 0.9800
C20 C21 1.518(6)
C20 H20A 0.9700
C20 H20B 0.9700
C21 C22 1.510(7)
C21 H21A 0.9700
C21 H21B 0.9700
C22 C23 1.520(7)
C22 H22A 0.9700
C22 H22B 0.9700
C23 C24 1.528(5)
C23 H23A 0.9700
C23 H23B 0.9700
C24 H24A 0.9700
C24 H24B 0.9700
C25 C30 1.530(5)
C25 C26 1.540(5)
C25 H25A 0.9800
C26 C27 1.528(5)
C26 H26A 0.9700
C26 H26B 0.9700
C27 C28 1.526(6)
C27 H27A 0.9700
C27 H27B 0.9700
C28 C29 1.507(6)
C28 H28A 0.9700
C28 H28B 0.9700
C29 C30 1.526(5)
C29 H29A 0.9700
C29 H29B 0.9700
C30 H30A 0.9700
C30 H30B 0.9700
C31 C36 1.537(5)
C31 C32 1.546(5)
C31 H31A 0.9800
C32 C33 1.524(5)
C32 H32A 0.9700
C32 H32B 0.9700
C33 C34 1.522(6)
C33 H33A 0.9700
C33 H33B 0.9700
C34 C35 1.520(6)
C34 H34A 0.9700
C34 H34B 0.9700
C35 C36 1.510(5)
C35 H35A 0.9700
C35 H35B 0.9700
C36 H36A 0.9700
C36 H36B 0.9700
C100 Cl2 1.550(15)
C100 Cl1 1.589(15)
C100 Cl2A 1.600(18)
C100 H10A 0.995(12)
C100 H10B 0.99(2)
C100 H10C 0.941(19)
C100 H10D 1.014(16)
Cl2 Cl2A 1.638(13)
Cl2 H10C 1.153(10)
Cl2A H10B 1.227(9)

loop_
_geom_torsion_atom_site_label_1
_geom_torsion_atom_site_label_2
_geom_torsion_atom_site_label_3
_geom_torsion_atom_site_label_4
_geom_torsion
F1 B1 C1 C2 148.8(4)
C13 B1 C1 C2 -92.1(4)
C7 B1 C1 C2 29.5(5)
F1 B1 C1 C6 -36.7(5)
C13 B1 C1 C6 82.4(4)
C7 B1 C1 C6 -156.0(3)
C6 C1 C2 C3 -0.8(6)
B1 C1 C2 C3 173.8(4)
C1 C2 C3 C4 0.3(7)
C2 C3 C4 C5 1.0(9)
C3 C4 C5 C6 -1.8(9)
C4 C5 C6 C1 1.3(8)
C2 C1 C6 C5 0.0(6)
B1 C1 C6 C5 -175.0(4)
F1 B1 C7 C8 92.2(4)
C1 B1 C7 C8 -146.3(4)
C13 B1 C7 C8 -27.5(5)
F1 B1 C7 C12 -82.4(4)
C1 B1 C7 C12 39.1(5)
C13 B1 C7 C12 158.0(3)
C12 C7 C8 F2 177.5(3)
B1 C7 C8 F2 2.5(6)
C12 C7 C8 C9 -2.3(6)
B1 C7 C8 C9 -177.4(4)
F2 C8 C9 F3 0.9(6)
C7 C8 C9 F3 -179.2(4)
F2 C8 C9 C10 -179.7(4)
C7 C8 C9 C10 0.2(7)
F3 C9 C10 C11 -178.7(4)
C8 C9 C10 C11 2.0(7)
F3 C9 C10 F4 0.4(7)
C8 C9 C10 F4 -178.9(4)
F4 C10 C11 F5 -0.8(7)
C9 C10 C11 F5 178.3(4)
F4 C10 C11 C12 179.2(4)
C9 C10 C11 C12 -1.7(7)
F5 C11 C12 F6 -2.8(6)
C10 C11 C12 F6 177.2(4)
F5 C11 C12 C7 179.2(4)
C10 C11 C12 C7 -0.7(7)
C8 C7 C12 F6 -175.2(3)
B1 C7 C12 F6 -0.1(6)
C8 C7 C12 C11 2.6(6)
B1 C7 C12 C11 177.7(4)
F1 B1 C13 C14 8.6(5)
C1 B1 C13 C14 -109.3(4)
C7 B1 C13 C14 124.8(4)
F1 B1 C13 C18 -171.8(3)
C1 B1 C13 C18 70.3(4)
C7 B1 C13 C18 -55.6(4)
C18 C13 C14 F7 -177.4(3)
B1 C13 C14 F7 2.2(6)
C18 C13 C14 C15 3.9(5)
B1 C13 C14 C15 -176.5(3)
F7 C14 C15 F8 0.1(5)
C13 C14 C15 F8 178.9(3)
F7 C14 C15 C16 -179.5(3)
C13 C14 C15 C16 -0.7(6)
F8 C15 C16 C17 177.3(3)
C14 C15 C16 C17 -3.1(5)
F8 C15 C16 P1 -11.7(5)
C14 C15 C16 P1 167.9(3)
C19 P1 C16 C15 140.3(3)
C31 P1 C16 C15 14.4(4)
C25 P1 C16 C15 -102.6(3)
C19 P1 C16 C17 -49.1(3)
C31 P1 C16 C17 -175.0(3)
C25 P1 C16 C17 67.9(3)
C15 C16 C17 F9 -177.0(3)
P1 C16 C17 F9 11.4(4)
C15 C16 C17 C18 3.6(5)
P1 C16 C17 C18 -168.0(3)
F9 C17 C18 F10 -2.3(4)
C16 C17 C18 F10 177.1(3)
F9 C17 C18 C13 -179.7(3)
C16 C17 C18 C13 -0.3(5)
C14 C13 C18 F10 179.3(3)
B1 C13 C18 F10 -0.4(5)
C14 C13 C18 C17 -3.4(5)
B1 C13 C18 C17 176.9(3)
C16 P1 C19 C24 -178.0(3)
C31 P1 C19 C24 -54.2(3)
C25 P1 C19 C24 65.5(3)
C16 P1 C19 C20 -48.5(3)
C31 P1 C19 C20 75.2(3)
C25 P1 C19 C20 -165.1(3)
C24 C19 C20 C21 -59.6(4)
P1 C19 C20 C21 169.3(3)
C19 C20 C21 C22 55.4(5)
C20 C21 C22 C23 -53.1(5)
C21 C22 C23 C24 53.7(5)
C20 C19 C24 C23 60.3(4)
P1 C19 C24 C23 -168.5(3)
C22 C23 C24 C19 -56.9(5)
C16 P1 C25 C30 -69.7(3)
C19 P1 C25 C30 46.6(3)
C31 P1 C25 C30 170.8(3)
C16 P1 C25 C26 56.9(3)
C19 P1 C25 C26 173.2(2)
C31 P1 C25 C26 -62.6(3)
C30 C25 C26 C27 -57.5(4)
P1 C25 C26 C27 173.0(3)
C25 C26 C27 C28 56.4(5)
C26 C27 C28 C29 -56.5(5)
C27 C28 C29 C30 56.9(5)
C28 C29 C30 C25 -58.1(5)
C26 C25 C30 C29 58.3(4)
P1 C25 C30 C29 -175.2(3)
C16 P1 C31 C36 72.0(3)
C19 P1 C31 C36 -49.9(3)
C25 P1 C31 C36 -170.5(2)
C16 P1 C31 C32 -161.1(2)
C19 P1 C31 C32 77.0(3)
C25 P1 C31 C32 -43.6(3)
C36 C31 C32 C33 -58.0(4)
P1 C31 C32 C33 173.2(3)
C31 C32 C33 C34 56.2(4)
C32 C33 C34 C35 -54.4(5)
C33 C34 C35 C36 54.9(5)
C34 C35 C36 C31 -57.1(5)
C32 C31 C36 C35 58.5(4)
P1 C31 C36 C35 -172.7(3)
Cl1 C100 Cl2 Cl2A 100.7(15)
Cl1 C100 Cl2A Cl2 -121.7(15)
